data_7062527
loop_
_publ_author_name
'Lu, Kimbal T.'
'Zhang, Yingjie'
'Wei, Tao'
'Ablott, Timothy A.'
'Pl\'a\<sil, Jakub'
'Karatchevtseva, Inna'
'Zheng, Rongkun'

_publ_section_title
;
 Investigation of uranium oxide hydrates with barium(ii) ions: structural
 diversity, uranium valences and implications
;
_journal_issue 28
_journal_name_full 'New Journal of Chemistry'
_journal_page_first 13286
_journal_page_last 13296
_journal_paper_doi 10.1039/D3NJ01334K
_journal_volume 47
_journal_year 2023
_chemical_formula_moiety 'Ba2 O40.5 U11'
_chemical_formula_sum 'Ba2 O40.5 U11'
_chemical_formula_weight 3541.01
_space_group_crystal_system monoclinic
_space_group_IT_number 15
_space_group_name_Hall '-C 2yc'
_space_group_name_H-M_alt 'C 1 2/c 1'
_atom_sites_solution_primary dual
_audit_creation_date 2023-03-02
_audit_creation_method
;
Olex2 1.5
(compiled 2021.12.09 svn.r5202d8cf for OlexSys, GUI svn.r6439)
;
_audit_update_record
;
2023-03-08 deposited with the CCDC.	2023-06-08 downloaded from the CCDC.
;
_cell_angle_alpha 90
_cell_angle_beta 90.33(3)
_cell_angle_gamma 90
_cell_formula_units_Z 4
_cell_length_a 13.251(3)
_cell_length_b 10.389(2)
_cell_length_c 25.130(5)
_cell_measurement_reflns_used 16000
_cell_measurement_temperature 100(2)
_cell_measurement_theta_max 25.991
_cell_measurement_theta_min 1.621
_cell_volume 3459.5(12)
_computing_data_collection 'BlueIce (McPhillips, et al., 2002)'
_computing_data_reduction 'XDS (Kabsch, 1993)'
_computing_molecular_graphics 'Olex2 1.5 (Dolomanov et al., 2009)'
_computing_publication_material 'Olex2 1.5 (Dolomanov et al., 2009)'
_computing_structure_refinement 'SHELXL 2018/3 (Sheldrick, 2015)'
_computing_structure_solution 'SHELXT 2018/2 (Sheldrick, 2018)'
_diffrn_ambient_temperature 100(2)
_diffrn_measured_fraction_theta_full 0.991
_diffrn_measured_fraction_theta_max 0.974
_diffrn_measurement_device_type 'Eiger Detector'
_diffrn_measurement_method '\p  scans'
_diffrn_radiation_type 'silicon double crystal monochromated synchrotron'
_diffrn_radiation_wavelength 0.71078
_diffrn_reflns_av_R_equivalents 0.0516
_diffrn_reflns_av_unetI/netI 0.0325
_diffrn_reflns_Laue_measured_fraction_full 0.991
_diffrn_reflns_Laue_measured_fraction_max 0.974
_diffrn_reflns_limit_h_max 15
_diffrn_reflns_limit_h_min -15
_diffrn_reflns_limit_k_max 12
_diffrn_reflns_limit_k_min -12
_diffrn_reflns_limit_l_max 29
_diffrn_reflns_limit_l_min -29
_diffrn_reflns_number 21518
_diffrn_reflns_point_group_measured_fraction_full 0.991
_diffrn_reflns_point_group_measured_fraction_max 0.974
_diffrn_reflns_theta_full 25.244
_diffrn_reflns_theta_max 25.991
_diffrn_reflns_theta_min 1.621
_diffrn_source 'Australian Synchrotron MX2'
_exptl_absorpt_coefficient_mu 53.640
_exptl_absorpt_correction_T_max 0.4318
_exptl_absorpt_correction_T_min 0.2226
_exptl_absorpt_correction_type multi-scan
_exptl_absorpt_process_details
;
SADABS-2012/1 (Bruker,2012) was used for absorption correction.
wR2(int) was 0.1030 before and 0.0594 after correction.
The Ratio of minimum to maximum transmission is 0.5155.
The \l/2 correction factor is 0.0015.
;
_exptl_crystal_colour orange
_exptl_crystal_density_diffrn 6.799
_exptl_crystal_description block
_exptl_crystal_F_000 5792
_exptl_crystal_size_max 0.050
_exptl_crystal_size_mid 0.025
_exptl_crystal_size_min 0.015
_refine_diff_density_max 3.494
_refine_diff_density_min -3.087
_refine_diff_density_rms 0.438
_refine_ls_extinction_method none
_refine_ls_goodness_of_fit_ref 1.092
_refine_ls_hydrogen_treatment undef
_refine_ls_matrix_type full
_refine_ls_number_parameters 236
_refine_ls_number_reflns 3315
_refine_ls_number_restraints 309
_refine_ls_restrained_S_all 1.042
_refine_ls_R_factor_all 0.0303
_refine_ls_R_factor_gt 0.0295
_refine_ls_shift/su_max 0.001
_refine_ls_shift/su_mean 0.000
_refine_ls_structure_factor_coef Fsqd
_refine_ls_weighting_details 'w=1/[\s^2^(Fo^2^)+(0.0408P)^2^+126.1557P] where P=(Fo^2^+2Fc^2^)/3'
_refine_ls_weighting_scheme calc
_refine_ls_wR_factor_gt 0.0751
_refine_ls_wR_factor_ref 0.0757
_reflns_Friedel_coverage 0.000
_reflns_number_gt 3214
_reflns_number_total 3315
_reflns_threshold_expression 'I > 2\s(I)'
_cod_data_source_file d3nj01334k2.cif
_cod_data_source_block c2byc_a
_cod_depositor_comments 'Adding full bibliography for 7062526--7062527.cif.'
_cod_original_sg_symbol_H-M C2/c
_cod_original_formula_sum 'Ba2 O40.50 U11'
_cod_database_code 7062527
_shelx_shelxl_version_number 2018/3
_shelx_space_group_comment
;
The symmetry employed for this shelxl refinement is uniquely defined
by the following loop, which should always be used as a source of
symmetry information in preference to the above space-group names.
They are only intended as comments.
;
_diffrn_measurement_temperature 100(2)
_olex2_refinement_description
;
1. Uiso/Uaniso restraints and constraints
Uanis(O8) = Uanis(O9)
2. Rigid body (RIGU) restrains
 All non-hydrogen atoms
 with sigma for 1-2 distances of 0.004 and sigma for 1-3 distances of 0.004
3. Others
 Fixed Sof: O21(0.25)
;
_olex2_submission_special_instructions 'No special instructions were received'

loop_
_space_group_symop_operation_xyz
'x, y, z'
'-x, y, -z+1/2'
'x+1/2, y+1/2, z'
'-x+1/2, y+1/2, -z+1/2'
'-x, -y, -z'
'x, -y, z-1/2'
'-x+1/2, -y+1/2, -z'
'x+1/2, -y+1/2, z-1/2'

loop_
_atom_site_label
_atom_site_type_symbol
_atom_site_fract_x
_atom_site_fract_y
_atom_site_fract_z
_atom_site_U_iso_or_equiv
_atom_site_adp_type
_atom_site_occupancy
_atom_site_site_symmetry_order
_atom_site_calc_flag
_atom_site_refinement_flags_posn
_atom_site_refinement_flags_adp
_atom_site_refinement_flags_occupancy
_atom_site_disorder_assembly
_atom_site_disorder_group
U1 U 0.37476(3) 1.02962(3) 0.52823(2) 0.00844(11) Uani 1 1 d . . . . .
U2 U 0.37583(3) 0.69943(3) 0.47312(2) 0.00786(11) Uani 1 1 d . . . . .
U3 U 0.34023(3) 0.39380(3) 0.35703(2) 0.00807(11) Uani 1 1 d . . . . .
U4 U 0.60773(3) 0.66060(3) 0.35849(2) 0.00831(11) Uani 1 1 d . . . . .
U5 U 0.26631(3) 0.20397(4) 0.23459(2) 0.01152(11) Uani 1 1 d . . . . .
U6 U 0.500000 0.48185(5) 0.250000 0.00761(12) Uani 1 2 d S T P . .
Ba1 Ba 0.60399(5) 1.00995(6) 0.63231(3) 0.01251(14) Uani 1 1 d . . . . .
O1 O 0.6919(6) 0.5263(7) 0.3718(3) 0.0139(15) Uani 1 1 d . . . . .
O2 O 0.5247(5) 0.7930(6) 0.3469(3) 0.0125(15) Uani 1 1 d . . . . .
O3 O 0.5339(5) 0.6257(7) 0.4396(3) 0.0118(14) Uani 1 1 d . . . . .
O4 O 0.6126(6) 0.6128(7) 0.2649(3) 0.0142(15) Uani 1 1 d . . . . .
O5 O 0.4856(5) 0.5023(7) 0.3328(3) 0.0108(14) Uani 1 1 d . . . . .
O6 O 0.3873(6) 0.3511(6) 0.2651(3) 0.0115(14) Uani 1 1 d . . . . .
O7 O 0.3458(6) 0.0799(7) 0.2619(3) 0.0198(17) Uani 1 1 d . . . . .
O8 O 0.1905(5) 0.3263(7) 0.2057(3) 0.0135(10) Uani 1 1 d . . . . .
O9 O 0.3707(5) 0.2478(7) 0.1535(3) 0.0135(10) Uani 1 1 d . . . . .
O10 O 0.2332(6) 0.2640(7) 0.3170(3) 0.0170(15) Uani 1 1 d . . . . .
O11 O 0.4115(6) 0.2554(7) 0.3788(3) 0.0147(15) Uani 1 1 d . . . . .
O12 O 0.2702(5) 0.5364(7) 0.3355(3) 0.0125(14) Uani 1 1 d . . . . .
O13 O 0.3517(6) 0.4776(7) 0.4425(3) 0.0151(15) Uani 1 1 d . . . . .
O14 O 0.4187(5) 0.6356(7) 0.5363(3) 0.0113(14) Uani 1 1 d . . . . .
O15 O 0.3370(5) 0.7552(6) 0.4086(3) 0.0113(14) Uani 1 1 d . . . . .
O16 O 0.2879(5) 0.8601(6) 0.5127(3) 0.0115(14) Uani 1 1 d . . . . .
O17 O 0.2977(5) 1.1972(6) 0.5813(3) 0.0107(14) Uani 1 1 d . . . . .
O18 O 0.4157(6) 0.9572(7) 0.5915(3) 0.0131(14) Uani 1 1 d . . . . .
O19 O 0.3307(6) 1.1121(7) 0.4676(3) 0.0155(15) Uani 1 1 d . . . . .
O20 O 0.5296(5) 1.1088(6) 0.5237(3) 0.0120(14) Uani 1 1 d . . . . .
O21 O 0.500000 -0.056(4) 0.250000 0.062(10) Uiso 0.5 2 d S . P . .

loop_
_atom_site_aniso_label
_atom_site_aniso_U_11
_atom_site_aniso_U_22
_atom_site_aniso_U_33
_atom_site_aniso_U_23
_atom_site_aniso_U_13
_atom_site_aniso_U_12
U1 0.0084(2) 0.00638(18) 0.0106(2) -0.00045(13) 0.00058(14) -0.00068(13)
U2 0.0062(2) 0.00629(18) 0.0110(2) -0.00030(13) 0.00051(14) -0.00070(12)
U3 0.00714(19) 0.00609(18) 0.0110(2) -0.00023(12) 0.00089(13) -0.00022(13)
U4 0.0065(2) 0.00704(19) 0.0114(2) -0.00072(13) 0.00085(13) -0.00035(13)
U5 0.0110(2) 0.01018(19) 0.0134(2) 0.00030(13) 0.00015(14) -0.00249(14)
U6 0.0054(2) 0.0057(2) 0.0118(3) 0.000 0.00010(18) 0.000
Ba1 0.0105(3) 0.0087(3) 0.0183(3) -0.0005(2) -0.0017(2) 0.0003(2)
O1 0.009(4) 0.012(3) 0.020(4) -0.001(3) -0.003(3) 0.001(3)
O2 0.008(4) 0.007(3) 0.023(4) -0.004(3) 0.002(3) 0.000(3)
O3 0.013(3) 0.015(3) 0.008(3) -0.001(3) 0.007(3) 0.002(3)
O4 0.026(4) 0.009(3) 0.008(3) -0.001(3) -0.001(3) -0.002(3)
O5 0.008(3) 0.010(3) 0.015(4) -0.001(3) -0.002(3) -0.002(3)
O6 0.018(4) 0.009(3) 0.007(3) -0.002(3) -0.002(3) 0.002(3)
O7 0.026(4) 0.010(3) 0.024(4) -0.001(3) -0.001(3) -0.002(3)
O8 0.009(2) 0.007(2) 0.025(3) -0.003(2) 0.009(2) 0.0003(19)
O9 0.009(2) 0.007(2) 0.025(3) -0.003(2) 0.009(2) 0.0003(19)
O10 0.020(4) 0.019(4) 0.012(4) -0.003(3) 0.003(3) -0.014(3)
O11 0.020(4) 0.009(3) 0.014(4) 0.003(3) -0.001(3) 0.000(3)
O12 0.008(3) 0.014(3) 0.015(4) -0.004(3) 0.003(3) -0.003(3)
O13 0.019(4) 0.012(3) 0.014(4) 0.000(3) 0.002(3) -0.002(3)
O14 0.010(3) 0.012(3) 0.012(3) 0.000(3) 0.003(3) 0.002(3)
O15 0.009(3) 0.008(3) 0.016(4) -0.002(3) 0.004(3) -0.005(3)
O16 0.008(3) 0.007(3) 0.019(4) -0.003(3) 0.002(3) 0.001(3)
O17 0.008(3) 0.006(3) 0.018(4) -0.002(3) 0.004(3) 0.001(3)
O18 0.016(4) 0.012(3) 0.012(4) 0.000(3) 0.003(3) 0.001(3)
O19 0.017(4) 0.015(4) 0.014(4) 0.001(3) -0.002(3) -0.003(3)
O20 0.012(4) 0.009(3) 0.015(4) -0.003(3) 0.003(3) 0.002(3)

loop_
_atom_type_symbol
_atom_type_description
_atom_type_scat_dispersion_real
_atom_type_scat_dispersion_imag
_atom_type_scat_source
Ba Ba -0.3244 2.2819 'International Tables Vol C Tables 4.2.6.8 and 6.1.1.4'
O O 0.0106 0.0060 'International Tables Vol C Tables 4.2.6.8 and 6.1.1.4'
U U -9.6767 9.6646 'International Tables Vol C Tables 4.2.6.8 and 6.1.1.4'

loop_
_geom_angle_atom_site_label_1
_geom_angle_atom_site_label_2
_geom_angle_atom_site_label_3
_geom_angle
_geom_angle_site_symmetry_1
_geom_angle_site_symmetry_3
_geom_angle_publ_flag
U1 U1 U2 72.197(14) 5_676 . ?
U1 U1 U2 129.502(19) 5_676 7_566 ?
U1 U1 Ba1 63.86(2) 5_676 . ?
U1 U1 Ba1 62.05(3) 5_676 5_676 ?
U2 U1 U2 57.425(17) . 7_566 ?
U2 U1 Ba1 62.254(12) . 5_676 ?
U2 U1 Ba1 101.114(15) . . ?
Ba1 U1 U2 89.65(3) 5_676 7_566 ?
Ba1 U1 U2 126.120(18) . 7_566 ?
Ba1 U1 Ba1 125.91(2) . 5_676 ?
O16 U1 U1 106.17(19) . 5_676 ?
O16 U1 U2 34.04(19) . . ?
O16 U1 U2 23.38(19) . 7_566 ?
O16 U1 Ba1 77.1(2) . 5_676 ?
O16 U1 Ba1 118.9(2) . . ?
O16 U1 O17 117.6(2) . . ?
O16 U1 O20 71.5(3) . 5_676 ?
O16 U1 O20 142.6(3) . . ?
O17 U1 U1 135.94(17) . 5_676 ?
O17 U1 U2 151.05(16) . . ?
O17 U1 U2 94.47(17) . 7_566 ?
O17 U1 Ba1 130.58(17) . 5_676 ?
O17 U1 Ba1 89.88(17) . . ?
O18 U1 U1 90.1(2) . 5_676 ?
O18 U1 U2 90.3(2) . 7_566 ?
O18 U1 U2 86.7(2) . . ?
O18 U1 Ba1 36.4(2) . . ?
O18 U1 Ba1 142.6(2) . 5_676 ?
O18 U1 O16 88.7(3) . . ?
O18 U1 O17 86.7(3) . . ?
O18 U1 O19 175.9(3) . . ?
O18 U1 O20 85.8(3) . . ?
O18 U1 O20 94.2(3) . 5_676 ?
O19 U1 U1 92.4(2) . 5_676 ?
O19 U1 U2 90.6(2) . 7_566 ?
O19 U1 U2 97.1(2) . . ?
O19 U1 Ba1 143.2(2) . . ?
O19 U1 Ba1 41.3(2) . 5_676 ?
O19 U1 O16 93.7(3) . . ?
O19 U1 O17 89.3(3) . . ?
O19 U1 O20 89.7(3) . 5_676 ?
O19 U1 O20 94.2(3) . . ?
O20 U1 U1 37.04(18) . 5_676 ?
O20 U1 U1 35.02(18) 5_676 5_676 ?
O20 U1 U2 165.80(17) . 7_566 ?
O20 U1 U2 108.65(17) . . ?
O20 U1 U2 38.05(18) 5_676 . ?
O20 U1 U2 94.65(18) 5_676 7_566 ?
O20 U1 Ba1 85.46(18) 5_676 . ?
O20 U1 Ba1 49.65(19) . . ?
O20 U1 Ba1 48.63(18) 5_676 5_676 ?
O20 U1 Ba1 85.24(19) . 5_676 ?
O20 U1 O17 170.8(2) 5_676 . ?
O20 U1 O17 98.9(2) . . ?
O20 U1 O20 72.1(3) . 5_676 ?
U1 U2 U1 122.574(17) . 7_566 ?
U1 U2 U2 66.456(14) . 7_566 ?
U1 U2 Ba1 63.351(18) . 5_676 ?
U2 U2 U1 56.118(16) 7_566 7_566 ?
U2 U2 Ba1 95.13(2) 7_566 5_676 ?
Ba1 U2 U1 119.23(2) 5_676 7_566 ?
O3 U2 U1 121.64(18) . 7_566 ?
O3 U2 U1 115.78(18) . . ?
O3 U2 U2 177.54(17) . 7_566 ?
O3 U2 Ba1 86.93(17) . 5_676 ?
O3 U2 O13 72.6(3) . . ?
O13 U2 U1 49.09(18) . 7_566 ?
O13 U2 U1 171.52(18) . . ?
O13 U2 U2 105.19(18) . 7_566 ?
O13 U2 Ba1 120.49(18) . 5_676 ?
O14 U2 U1 92.6(2) . 7_566 ?
O14 U2 U1 90.8(2) . . ?
O14 U2 U2 93.6(2) . 7_566 ?
O14 U2 Ba1 146.1(2) . 5_676 ?
O14 U2 O3 85.4(3) . . ?
O14 U2 O13 88.3(3) . . ?
O14 U2 O16 92.6(3) . . ?
O14 U2 O16 93.3(3) . 7_566 ?
O14 U2 O20 96.6(3) . 5_676 ?
O15 U2 U1 87.2(2) . 7_566 ?
O15 U2 U1 92.1(2) . . ?
O15 U2 U2 89.1(2) . 7_566 ?
O15 U2 Ba1 35.2(2) . 5_676 ?
O15 U2 O3 91.8(3) . . ?
O15 U2 O13 89.0(3) . . ?
O15 U2 O14 176.7(3) . . ?
O15 U2 O16 90.8(3) . . ?
O15 U2 O16 87.7(3) . 7_566 ?
O15 U2 O20 84.7(3) . 5_676 ?
O16 U2 U1 100.76(17) 7_566 . ?
O16 U2 U1 21.81(17) 7_566 7_566 ?
O16 U2 U1 90.71(18) . 7_566 ?
O16 U2 U1 31.86(18) . . ?
O16 U2 U2 34.31(17) 7_566 7_566 ?
O16 U2 U2 34.59(18) . 7_566 ?
O16 U2 Ba1 111.84(18) 7_566 5_676 ?
O16 U2 Ba1 76.89(19) . 5_676 ?
O16 U2 O3 147.6(3) . . ?
O16 U2 O3 143.4(2) 7_566 . ?
O16 U2 O13 70.9(3) 7_566 . ?
O16 U2 O13 139.8(3) . . ?
O16 U2 O16 68.9(3) . 7_566 ?
O16 U2 O20 68.8(2) . 5_676 ?
O16 U2 O20 136.8(2) 7_566 5_676 ?
O20 U2 U1 157.76(17) 5_676 7_566 ?
O20 U2 U1 37.44(17) 5_676 . ?
O20 U2 U2 102.99(17) 5_676 7_566 ?
O20 U2 Ba1 49.51(18) 5_676 5_676 ?
O20 U2 O3 79.4(2) 5_676 . ?
O20 U2 O13 151.0(3) 5_676 . ?
U4 U3 Ba1 61.818(15) 3_445 5_666 ?
U5 U3 U4 59.01(2) . 3_445 ?
U5 U3 Ba1 65.298(17) . 5_666 ?
U6 U3 U4 129.657(19) . 3_445 ?
U6 U3 U5 70.776(17) . . ?
U6 U3 Ba1 101.355(16) . 5_666 ?
O5 U3 U4 163.38(17) . 3_445 ?
O5 U3 U5 104.61(17) . . ?
O5 U3 U6 34.48(17) . . ?
O5 U3 Ba1 110.55(17) . 5_666 ?
O5 U3 O6 67.8(2) . . ?
O5 U3 O13 90.6(3) . . ?
O5 U3 O17 158.2(2) . 7_566 ?
O6 U3 U4 95.83(17) . 3_445 ?
O6 U3 U5 36.83(17) . . ?
O6 U3 U6 34.14(17) . . ?
O6 U3 Ba1 80.52(16) . 5_666 ?
O6 U3 O17 133.5(2) . 7_566 ?
O10 U3 U4 28.25(19) . 3_445 ?
O10 U3 U5 31.07(19) . . ?
O10 U3 U6 101.42(19) . . ?
O10 U3 Ba1 62.4(2) . 5_666 ?
O10 U3 O5 135.6(3) . . ?
O10 U3 O6 67.8(3) . . ?
O10 U3 O13 133.8(3) . . ?
O10 U3 O17 66.0(2) . 7_566 ?
O11 U3 U4 85.1(2) . 3_445 ?
O11 U3 U5 87.9(2) . . ?
O11 U3 U6 97.0(2) . . ?
O11 U3 Ba1 26.8(2) . 5_666 ?
O11 U3 O5 91.9(3) . . ?
O11 U3 O6 90.3(3) . . ?
O11 U3 O10 89.1(3) . . ?
O11 U3 O12 178.7(3) . . ?
O11 U3 O13 89.3(3) . . ?
O11 U3 O17 84.1(3) . 7_566 ?
O12 U3 U4 96.1(2) . 3_445 ?
O12 U3 U5 93.1(2) . . ?
O12 U3 U6 82.6(2) . . ?
O12 U3 Ba1 154.5(2) . 5_666 ?
O12 U3 O5 87.1(3) . . ?
O12 U3 O6 90.0(3) . . ?
O12 U3 O10 92.1(3) . . ?
O12 U3 O13 90.0(3) . . ?
O12 U3 O17 96.6(3) . 7_566 ?
O13 U3 U4 105.69(19) . 3_445 ?
O13 U3 U5 164.62(18) . . ?
O13 U3 U6 124.59(19) . . ?
O13 U3 Ba1 107.47(18) . 5_666 ?
O13 U3 O6 158.4(3) . . ?
O13 U3 O17 68.0(2) . 7_566 ?
O17 U3 U4 37.75(16) 7_566 3_445 ?
O17 U3 U5 96.72(16) 7_566 . ?
O17 U3 U6 167.35(16) 7_566 . ?
O17 U3 Ba1 74.08(15) 7_566 5_666 ?
U3 U4 Ba1 63.147(18) 3 7_666 ?
U3 U4 Ba1 91.20(2) 3 5_676 ?
U5 U4 U3 58.647(19) 3 3 ?
U5 U4 Ba1 107.755(19) 3 5_676 ?
U5 U4 Ba1 65.72(2) 3 7_666 ?
U6 U4 U3 128.47(2) . 3 ?
U6 U4 U5 69.980(16) . 3 ?
U6 U4 Ba1 100.96(2) . 5_676 ?
U6 U4 Ba1 100.40(3) . 7_666 ?
Ba1 U4 Ba1 153.536(18) 7_666 5_676 ?
O1 U4 U3 89.7(2) . 3 ?
O1 U4 U5 84.3(2) . 3 ?
O1 U4 U6 89.1(2) . . ?
O1 U4 Ba1 166.4(2) . 5_676 ?
O1 U4 Ba1 27.3(2) . 7_666 ?
O1 U4 O3 88.8(3) . . ?
O1 U4 O4 90.1(3) . . ?
O1 U4 O5 86.3(3) . . ?
O1 U4 O10 89.9(3) . 3 ?
O1 U4 O17 92.2(3) . 5_676 ?
O2 U4 U3 90.3(2) . 3 ?
O2 U4 U5 96.8(2) . 3 ?
O2 U4 U6 91.9(2) . . ?
O2 U4 Ba1 152.9(2) . 7_666 ?
O2 U4 Ba1 12.4(2) . 5_676 ?
O2 U4 O1 178.7(3) . . ?
O2 U4 O3 90.0(3) . . ?
O2 U4 O4 91.2(3) . . ?
O2 U4 O5 94.1(3) . . ?
O2 U4 O10 90.8(3) . 3 ?
O2 U4 O17 87.0(3) . 5_676 ?
O3 U4 U3 116.44(19) . 3 ?
O3 U4 U5 171.44(18) . 3 ?
O3 U4 U6 115.04(19) . . ?
O3 U4 Ba1 78.62(18) . 5_676 ?
O3 U4 Ba1 106.00(18) . 7_666 ?
O3 U4 O4 148.2(3) . . ?
O3 U4 O5 80.8(3) . . ?
O3 U4 O17 76.5(3) . 5_676 ?
O4 U4 U3 95.33(18) . 3 ?
O4 U4 U5 37.22(18) . 3 ?
O4 U4 U6 33.16(18) . . ?
O4 U4 Ba1 103.36(18) . 5_676 ?
O4 U4 Ba1 86.41(19) . 7_666 ?
O4 U4 O17 135.3(2) . 5_676 ?
O5 U4 U3 162.27(17) . 3 ?
O5 U4 U5 103.73(17) . 3 ?
O5 U4 U6 34.32(17) . . ?
O5 U4 Ba1 109.70(17) . 7_666 ?
O5 U4 Ba1 96.74(17) . 5_676 ?
O5 U4 O4 67.4(3) . . ?
O5 U4 O17 157.2(2) . 5_676 ?
O10 U4 U3 27.64(19) 3 3 ?
O10 U4 U5 31.31(19) 3 3 ?
O10 U4 U6 100.83(19) 3 . ?
O10 U4 Ba1 97.2(2) 3 5_676 ?
O10 U4 Ba1 63.4(2) 3 7_666 ?
O10 U4 O3 144.1(3) 3 . ?
O10 U4 O4 67.7(3) 3 . ?
O10 U4 O5 134.9(3) 3 . ?
O10 U4 O17 67.7(3) 3 5_676 ?
O17 U4 U3 40.11(16) 5_676 3 ?
O17 U4 U5 98.72(16) 5_676 3 ?
O17 U4 U6 168.46(17) 5_676 . ?
O17 U4 Ba1 79.85(16) 5_676 5_676 ?
O17 U4 Ba1 76.12(16) 5_676 7_666 ?
U3 U5 U4 62.349(16) . 3_445 ?
U3 U5 Ba1 62.76(2) . 5_666 ?
U4 U5 Ba1 61.811(16) 3_445 5_666 ?
O4 U5 U3 99.51(17) 3_445 . ?
O4 U5 U4 37.73(17) 3_445 3_445 ?
O4 U5 Ba1 83.42(18) 3_445 5_666 ?
O4 U5 O9 144.1(2) 3_445 . ?
O4 U5 O12 77.8(2) 3_445 4_545 ?
O6 U5 U3 38.65(17) . . ?
O6 U5 U4 100.99(17) . 3_445 ?
O6 U5 Ba1 79.38(17) . 5_666 ?
O6 U5 O4 137.9(3) . 3_445 ?
O6 U5 O9 76.5(2) . . ?
O6 U5 O12 143.9(2) . 4_545 ?
O7 U5 U3 85.1(3) . . ?
O7 U5 U4 85.8(3) . 3_445 ?
O7 U5 Ba1 27.7(3) . 5_666 ?
O7 U5 O4 95.3(3) . 3_445 ?
O7 U5 O6 86.8(3) . . ?
O7 U5 O9 96.7(3) . . ?
O7 U5 O10 87.9(3) . . ?
O7 U5 O12 83.2(3) . 4_545 ?
O8 U5 U3 95.9(2) . . ?
O8 U5 U4 96.1(2) . 3_445 ?
O8 U5 Ba1 154.1(2) . 5_666 ?
O8 U5 O4 86.1(3) . 3_445 ?
O8 U5 O6 92.9(3) . . ?
O8 U5 O7 178.1(4) . . ?
O8 U5 O9 81.4(3) . . ?
O8 U5 O10 93.8(3) . . ?
O8 U5 O12 95.9(3) . 4_545 ?
O9 U5 U3 115.12(17) . . ?
O9 U5 U4 176.36(16) . 3_445 ?
O9 U5 Ba1 119.89(17) . 5_666 ?
O9 U5 O12 70.3(2) . 4_545 ?
O10 U5 U3 30.85(19) . . ?
O10 U5 U4 31.80(18) . 3_445 ?
O10 U5 Ba1 60.3(2) . 5_666 ?
O10 U5 O4 68.7(3) . 3_445 ?
O10 U5 O6 69.4(3) . . ?
O10 U5 O9 145.4(2) . . ?
O10 U5 O12 144.2(2) . 4_545 ?
O12 U5 U3 167.66(16) 4_545 . ?
O12 U5 U4 112.73(16) 4_545 3_445 ?
O12 U5 Ba1 104.90(16) 4_545 5_666 ?
U3 U6 U3 150.16(2) . 2_655 ?
U3 U6 U4 118.189(15) 2_655 . ?
U3 U6 U4 78.122(16) 2_655 2_655 ?
U3 U6 U4 118.188(16) . 2_655 ?
U3 U6 U4 78.124(16) . . ?
U4 U6 U4 117.66(2) 2_655 . ?
O4 U6 U3 82.7(2) 2_655 . ?
O4 U6 U3 82.7(2) . 2_655 ?
O4 U6 U3 117.9(2) . . ?
O4 U6 U3 117.9(2) 2_655 2_655 ?
O4 U6 U4 39.8(2) 2_655 2_655 ?
O4 U6 U4 94.7(2) 2_655 . ?
O4 U6 U4 39.8(2) . . ?
O4 U6 U4 94.7(2) . 2_655 ?
O4 U6 O4 96.9(4) 2_655 . ?
O4 U6 O5 92.5(3) 2_655 . ?
O4 U6 O5 92.5(3) . 2_655 ?
O4 U6 O5 79.7(3) . . ?
O4 U6 O5 79.7(3) 2_655 2_655 ?
O4 U6 O6 86.8(3) 2_655 . ?
O4 U6 O6 86.8(3) . 2_655 ?
O4 U6 O6 158.8(3) . . ?
O4 U6 O6 158.8(3) 2_655 2_655 ?
O5 U6 U3 146.48(19) 2_655 . ?
O5 U6 U3 38.60(19) . . ?
O5 U6 U3 146.48(19) . 2_655 ?
O5 U6 U3 38.60(19) 2_655 2_655 ?
O5 U6 U4 39.93(18) 2_655 2_655 ?
O5 U6 U4 39.93(19) . . ?
O5 U6 U4 131.45(19) 2_655 . ?
O5 U6 U4 131.45(19) . 2_655 ?
O5 U6 O5 168.4(4) 2_655 . ?
O6 U6 U3 41.72(19) 2_655 2_655 ?
O6 U6 U3 41.72(19) . . ?
O6 U6 U3 113.95(19) 2_655 . ?
O6 U6 U3 113.95(19) . 2_655 ?
O6 U6 U4 101.3(2) 2_655 . ?
O6 U6 U4 119.24(19) 2_655 2_655 ?
O6 U6 U4 119.24(19) . . ?
O6 U6 U4 101.3(2) . 2_655 ?
O6 U6 O5 108.6(3) . 2_655 ?
O6 U6 O5 108.6(3) 2_655 . ?
O6 U6 O5 79.3(3) 2_655 2_655 ?
O6 U6 O5 79.3(3) . . ?
O6 U6 O6 97.3(4) 2_655 . ?
U1 Ba1 U2 65.466(17) . 5_676 ?
O1 Ba1 U1 136.86(16) 7_666 . ?
O1 Ba1 U2 90.52(16) 7_666 5_676 ?
O1 Ba1 O7 76.6(2) 7_666 5_666 ?
O1 Ba1 O8 72.7(2) 7_666 8_566 ?
O1 Ba1 O11 86.1(2) 7_666 5_666 ?
O1 Ba1 O15 79.9(2) 7_666 5_676 ?
O1 Ba1 O18 148.8(2) 7_666 . ?
O1 Ba1 O19 67.2(2) 7_666 5_676 ?
O1 Ba1 O20 109.0(2) 7_666 . ?
O1 Ba1 O21 118.15(17) 7_666 5_666 ?
O2 Ba1 U1 67.17(16) 5_676 . ?
O2 Ba1 U2 66.77(16) 5_676 5_676 ?
O2 Ba1 O1 137.2(2) 5_676 7_666 ?
O2 Ba1 O7 102.0(2) 5_676 5_666 ?
O2 Ba1 O8 70.5(2) 5_676 8_566 ?
O2 Ba1 O11 136.1(2) 5_676 5_666 ?
O2 Ba1 O15 65.5(2) 5_676 5_676 ?
O2 Ba1 O18 69.7(2) 5_676 . ?
O2 Ba1 O19 132.5(2) 5_676 5_676 ?
O2 Ba1 O20 73.7(2) 5_676 . ?
O2 Ba1 O21 56.8(6) 5_676 5_666 ?
O7 Ba1 U1 141.91(17) 5_666 . ?
O7 Ba1 U2 146.23(15) 5_666 5_676 ?
O7 Ba1 O19 125.2(2) 5_666 5_676 ?
O7 Ba1 O20 174.4(2) 5_666 . ?
O7 Ba1 O21 47.1(4) 5_666 5_666 ?
O8 Ba1 U1 135.85(15) 8_566 . ?
O8 Ba1 U2 87.04(15) 8_566 5_676 ?
O8 Ba1 O7 59.4(2) 8_566 5_666 ?
O8 Ba1 O11 135.3(2) 8_566 5_666 ?
O8 Ba1 O15 65.5(2) 8_566 5_676 ?
O8 Ba1 O19 135.5(2) 8_566 5_676 ?
O8 Ba1 O20 121.2(2) 8_566 . ?
O8 Ba1 O21 59.0(5) 8_566 5_666 ?
O11 Ba1 U1 85.98(16) 5_666 . ?
O11 Ba1 U2 133.09(15) 5_666 5_676 ?
O11 Ba1 O7 77.8(2) 5_666 5_666 ?
O11 Ba1 O19 60.6(2) 5_666 5_676 ?
O11 Ba1 O20 102.7(2) 5_666 . ?
O11 Ba1 O21 101.8(7) 5_666 5_666 ?
O15 Ba1 U1 85.81(15) 5_676 . ?
O15 Ba1 U2 22.00(15) 5_676 5_676 ?
O15 Ba1 O7 124.3(2) 5_676 5_666 ?
O15 Ba1 O11 149.3(2) 5_676 5_666 ?
O15 Ba1 O19 88.7(2) 5_676 5_676 ?
O15 Ba1 O20 57.6(2) 5_676 . ?
O15 Ba1 O21 108.9(7) 5_676 5_666 ?
O18 Ba1 U1 23.36(15) . . ?
O18 Ba1 U2 88.14(15) . 5_676 ?
O18 Ba1 O7 118.8(2) . 5_666 ?
O18 Ba1 O8 138.3(2) . 8_566 ?
O18 Ba1 O11 72.4(2) . 5_666 ?
O18 Ba1 O15 107.2(2) . 5_676 ?
O18 Ba1 O19 82.3(2) . 5_676 ?
O18 Ba1 O20 56.6(2) . . ?
O18 Ba1 O21 88.9(2) . 5_666 ?
O19 Ba1 U1 71.98(15) 5_676 . ?
O19 Ba1 U2 75.00(14) 5_676 5_676 ?
O19 Ba1 O20 58.77(19) 5_676 . ?
O19 Ba1 O21 162.0(7) 5_676 5_666 ?
O20 Ba1 U1 33.29(14) . . ?
O20 Ba1 U2 35.65(13) . 5_676 ?
O20 Ba1 O21 127.8(4) . 5_666 ?
O21 Ba1 U1 104.98(7) 5_666 . ?
O21 Ba1 U2 120.6(7) 5_666 5_676 ?
U4 O1 Ba1 134.9(4) . 7_666 ?
U4 O2 Ba1 159.5(4) . 5_676 ?
U4 O3 U2 129.9(3) . . ?
U5 O4 U4 105.0(3) 3 . ?
U6 O4 U4 107.0(3) . . ?
U6 O4 U5 146.0(4) . 3 ?
U3 O5 U4 145.7(3) . . ?
U6 O5 U3 106.9(3) . . ?
U6 O5 U4 105.8(3) . . ?
U5 O6 U3 104.5(3) . . ?
U6 O6 U3 104.1(3) . . ?
U6 O6 U5 150.3(4) . . ?
U5 O7 Ba1 135.6(4) . 5_666 ?
U5 O8 Ba1 161.8(4) . 8_465 ?
U3 O10 U4 124.1(3) . 3_445 ?
U3 O10 U5 118.1(3) . . ?
U5 O10 U4 116.9(3) . 3_445 ?
U3 O11 Ba1 136.3(4) . 5_666 ?
U3 O12 U5 149.4(4) . 4 ?
U3 O13 U2 130.6(3) . . ?
U2 O15 Ba1 122.8(3) . 5_676 ?
U1 O16 U2 134.8(3) . 7_566 ?
U1 O16 U2 114.1(3) . . ?
U2 O16 U2 111.1(3) . 7_566 ?
U1 O17 U3 111.7(3) . 7_566 ?
U1 O17 U4 123.8(3) . 5_676 ?
U4 O17 U3 102.1(3) 5_676 7_566 ?
U1 O18 Ba1 120.3(3) . . ?
U1 O19 Ba1 114.3(3) . 5_676 ?
U1 O20 U1 107.9(3) . 5_676 ?
U1 O20 U2 143.7(3) . 5_676 ?
U1 O20 U2 104.5(3) 5_676 5_676 ?
U1 O20 Ba1 97.1(2) . . ?
U1 O20 Ba1 96.8(2) 5_676 . ?
U2 O20 Ba1 94.8(2) 5_676 . ?
Ba1 O21 Ba1 163.2(13) 5_666 6_565 ?

loop_
_geom_bond_atom_site_label_1
_geom_bond_atom_site_label_2
_geom_bond_distance
_geom_bond_site_symmetry_2
_geom_bond_publ_flag
U1 U1 3.6692(12) 5_676 ?
U1 U2 4.0852(8) 7_566 ?
U1 U2 3.6995(8) . ?
U1 Ba1 4.0667(11) 5_676 ?
U1 Ba1 4.0020(14) . ?
U1 O16 2.139(7) . ?
U1 O17 2.421(7) . ?
U1 O18 1.838(7) . ?
U1 O19 1.840(7) . ?
U1 O20 2.323(7) 5_676 ?
U1 O20 2.213(7) . ?
U2 U2 3.7551(11) 7_566 ?
U2 Ba1 4.0270(9) 5_676 ?
U2 O3 2.389(7) . ?
U2 O13 2.450(7) . ?
U2 O14 1.808(7) . ?
U2 O15 1.794(7) . ?
U2 O16 2.285(7) 7_566 ?
U2 O16 2.269(7) . ?
U2 O20 2.355(7) 5_676 ?
U3 U4 3.9198(8) 3_445 ?
U3 U5 3.7790(9) . ?
U3 U6 3.5523(10) . ?
U3 Ba1 4.2674(11) 5_666 ?
U3 O5 2.317(7) . ?
U3 O6 2.438(7) . ?
U3 O10 2.196(7) . ?
U3 O11 1.803(7) . ?
U3 O12 1.828(7) . ?
U3 O13 2.321(8) . ?
U3 O17 2.583(7) 7_566 ?
U4 U5 3.7933(12) 3 ?
U4 U6 3.5880(9) . ?
U4 Ba1 4.4324(10) 5_676 ?
U4 Ba1 4.2161(10) 7_666 ?
U4 O1 1.815(7) . ?
U4 O2 1.784(7) . ?
U4 O3 2.294(7) . ?
U4 O4 2.404(7) . ?
U4 O5 2.393(7) . ?
U4 O10 2.241(7) 3 ?
U4 O17 2.454(7) 5_676 ?
U5 Ba1 4.3604(12) 5_666 ?
U5 O4 2.376(8) 3_445 ?
U5 O6 2.340(7) . ?
U5 O7 1.799(8) . ?
U5 O8 1.773(7) . ?
U5 O9 2.510(7) . ?
U5 O10 2.210(7) . ?
U5 O12 2.522(7) 4_545 ?
U6 O4 2.052(7) . ?
U6 O4 2.052(7) 2_655 ?
U6 O5 2.102(7) . ?
U6 O5 2.102(7) 2_655 ?
U6 O6 2.056(7) . ?
U6 O6 2.056(7) 2_655 ?
Ba1 O1 2.734(7) 7_666 ?
Ba1 O2 2.717(7) 5_676 ?
Ba1 O7 2.890(8) 5_666 ?
Ba1 O8 2.754(8) 8_566 ?
Ba1 O11 2.779(7) 5_666 ?
Ba1 O15 2.763(7) 5_676 ?
Ba1 O18 2.747(8) . ?
Ba1 O19 2.947(8) 5_676 ?
Ba1 O20 3.073(7) . ?
Ba1 O21 3.306(6) 5_666 ?

loop_
_geom_torsion_atom_site_label_1
_geom_torsion_atom_site_label_2
_geom_torsion_atom_site_label_3
_geom_torsion_atom_site_label_4
_geom_torsion
_geom_torsion_site_symmetry_1
_geom_torsion_site_symmetry_2
_geom_torsion_site_symmetry_3
_geom_torsion_site_symmetry_4
_geom_torsion_publ_flag
U1 U1 O18 Ba1 41.7(3) 5_676 . . . ?
U1 U1 O19 Ba1 40.8(3) 5_676 . . 5_676 ?
U1 U2 O15 Ba1 33.8(3) . . . 5_676 ?
U1 U2 O15 Ba1 156.3(3) 7_566 . . 5_676 ?
U2 U1 O18 Ba1 171.2(3) 7_566 . . . ?
U2 U1 O18 Ba1 113.8(3) . . . . ?
U2 U1 O19 Ba1 -88.8(3) 7_566 . . 5_676 ?
U2 U1 O19 Ba1 -31.5(3) . . . 5_676 ?
U2 U2 O15 Ba1 100.2(3) 7_566 . . 5_676 ?
U3 U4 O1 Ba1 -13.3(5) 3 . . 7_666 ?
U3 U4 O2 Ba1 -94.1(10) 3 . . 5_676 ?
U3 U5 O7 Ba1 34.3(5) . . . 5_666 ?
U3 U5 O8 Ba1 137.6(11) . . . 8_465 ?
U4 U3 O11 Ba1 28.0(5) 3_445 . . 5_666 ?
U4 U3 O12 U5 -112.6(7) 3_445 . . 4 ?
U4 U5 O7 Ba1 -28.2(5) 3_445 . . 5_666 ?
U4 U5 O8 Ba1 -159.6(11) 3_445 . . 8_465 ?
U5 U3 O11 Ba1 -31.1(5) . . . 5_666 ?
U5 U3 O12 U5 -53.5(7) . . . 4 ?
U5 U4 O1 Ba1 45.2(4) 3 . . 7_666 ?
U5 U4 O2 Ba1 -152.6(10) 3 . . 5_676 ?
U6 U3 O11 Ba1 -101.4(5) . . . 5_666 ?
U6 U3 O12 U5 16.7(7) . . . 4 ?
U6 U4 O1 Ba1 115.1(5) . . . 7_666 ?
U6 U4 O2 Ba1 137.4(10) . . . 5_676 ?
Ba1 U1 O18 Ba1 81.4(5) 5_676 . . . ?
Ba1 U1 O19 Ba1 87.9(4) . . . 5_676 ?
Ba1 U3 O12 U5 -84.2(9) 5_666 . . 4 ?
Ba1 U4 O1 Ba1 -107.2(10) 5_676 . . 7_666 ?
Ba1 U4 O2 Ba1 -105.1(10) 7_666 . . 5_676 ?
Ba1 U5 O8 Ba1 170.5(7) 5_666 . . 8_465 ?
O3 U2 O15 Ba1 -82.1(4) . . . 5_676 ?
O3 U4 O1 Ba1 -129.8(5) . . . 7_666 ?
O3 U4 O2 Ba1 22.3(10) . . . 5_676 ?
O4 U4 O1 Ba1 82.0(5) . . . 7_666 ?
O4 U4 O2 Ba1 170.5(10) . . . 5_676 ?
O4 U5 O7 Ba1 -64.8(5) 3_445 . . 5_666 ?
O4 U5 O8 Ba1 -123.2(12) 3_445 . . 8_465 ?
O5 U3 O11 Ba1 -135.6(5) . . . 5_666 ?
O5 U3 O12 U5 51.0(7) . . . 4 ?
O5 U4 O1 Ba1 149.4(5) . . . 7_666 ?
O5 U4 O2 Ba1 103.1(10) . . . 5_676 ?
O6 U3 O11 Ba1 -67.8(5) . . . 5_666 ?
O6 U3 O12 U5 -16.8(7) . . . 4 ?
O6 U5 O7 Ba1 73.1(5) . . . 5_666 ?
O6 U5 O8 Ba1 99.0(12) . . . 8_465 ?
O9 U5 O7 Ba1 149.1(5) . . . 5_666 ?
O9 U5 O8 Ba1 23.1(11) . . . 8_465 ?
O10 U3 O11 Ba1 0.0(5) . . . 5_666 ?
O10 U3 O12 U5 -84.6(7) . . . 4 ?
O10 U4 O1 Ba1 14.3(5) 3 . . 7_666 ?
O10 U4 O2 Ba1 -121.8(10) 3 . . 5_676 ?
O10 U5 O7 Ba1 3.6(5) . . . 5_666 ?
O10 U5 O8 Ba1 168.5(12) . . . 8_465 ?
O12 U5 O7 Ba1 -141.7(5) 4_545 . . 5_666 ?
O12 U5 O8 Ba1 -45.9(12) 4_545 . . 8_465 ?
O13 U2 O15 Ba1 -154.6(4) . . . 5_676 ?
O13 U3 O11 Ba1 133.8(5) . . . 5_666 ?
O13 U3 O12 U5 141.6(7) . . . 4 ?
O16 U1 O18 Ba1 147.9(4) . . . . ?
O16 U1 O19 Ba1 -65.6(3) . . . 5_676 ?
O16 U2 O15 Ba1 65.7(4) . . . 5_676 ?
O16 U2 O15 Ba1 134.5(4) 7_566 . . 5_676 ?
O17 U1 O18 Ba1 -94.3(3) . . . . ?
O17 U1 O19 Ba1 176.8(3) . . . 5_676 ?
O17 U3 O11 Ba1 65.9(5) 7_566 . . 5_666 ?
O17 U3 O12 U5 -150.6(7) 7_566 . . 4 ?
O17 U4 O1 Ba1 -53.4(5) 5_676 . . 7_666 ?
O17 U4 O2 Ba1 -54.1(10) 5_676 . . 5_676 ?
O20 U1 O18 Ba1 76.5(4) 5_676 . . . ?
O20 U1 O18 Ba1 4.9(3) . . . . ?
O20 U1 O19 Ba1 5.9(3) 5_676 . . 5_676 ?
O20 U1 O19 Ba1 77.9(3) . . . 5_676 ?
O20 U2 O15 Ba1 -2.9(3) 5_676 . . 5_676 ?
